data_7208607
loop_
_publ_author_name
'Devi Bala, Balasubramanian'
'Michael Rajesh, Stephen'
'Perumal, Subbu'

_publ_section_title
;
 An eco-friendly sequential catalyst- and solvent-free four-component
 stereoselective synthesis of novel 1,4-pyranonaphthoquinones
;
_journal_issue 9
_journal_name_full 'Green Chemistry'
_journal_page_first 2484
_journal_paper_doi 10.1039/c2gc35930h
_journal_volume 14
_journal_year 2012
_chemical_formula_moiety 'C31 H25 Br F N O7'
_chemical_formula_sum 'C31 H25 Br F N O7'
_chemical_formula_weight 622.42
_chemical_name_systematic
;
?
;
_space_group_IT_number 2
_symmetry_cell_setting triclinic
_symmetry_space_group_name_Hall '-P 1'
_symmetry_space_group_name_H-M 'P -1'
_atom_sites_solution_hydrogens geom
_atom_sites_solution_primary direct
_atom_sites_solution_secondary difmap
_audit_creation_method SHELXL-97
_cell_angle_alpha 97.508(2)
_cell_angle_beta 102.880(2)
_cell_angle_gamma 113.095(2)
_cell_formula_units_Z 2
_cell_length_a 10.8539(3)
_cell_length_b 11.5075(4)
_cell_length_c 12.5661(4)
_cell_measurement_reflns_used 6819
_cell_measurement_temperature 293(2)
_cell_measurement_theta_max 28.33
_cell_measurement_theta_min 1.71
_cell_volume 1365.14(8)
_computing_cell_refinement APEX2
_computing_data_collection 'APEX2 (Bruker, 2008)'
_computing_data_reduction 'SAINT (Bruker, 2008)'
_computing_molecular_graphics 'ORTEP3 (Farrugia, 1997)'
_computing_publication_material 'SHELXL97 and PLATON (Spek, 2009)'
_computing_structure_refinement 'SHELXL-97 (Sheldrick, 2008)'
_computing_structure_solution 'SHELXS97 (Sheldrick, 2008)'
_diffrn_ambient_temperature 293(2)
_diffrn_measured_fraction_theta_full 0.991
_diffrn_measured_fraction_theta_max 0.991
_diffrn_measurement_device_type 'Bruker SMART APEXII area-detector diffractometer'
_diffrn_measurement_method '\w and \f scans'
_diffrn_radiation_monochromator graphite
_diffrn_radiation_source 'fine-focus sealed tube'
_diffrn_radiation_type MoK\a
_diffrn_radiation_wavelength 0.71073
_diffrn_reflns_av_R_equivalents 0.0244
_diffrn_reflns_av_sigmaI/netI 0.0289
_diffrn_reflns_limit_h_max 14
_diffrn_reflns_limit_h_min -14
_diffrn_reflns_limit_k_max 15
_diffrn_reflns_limit_k_min -14
_diffrn_reflns_limit_l_max 16
_diffrn_reflns_limit_l_min -16
_diffrn_reflns_number 24672
_diffrn_reflns_theta_full 28.33
_diffrn_reflns_theta_max 28.33
_diffrn_reflns_theta_min 1.71
_exptl_absorpt_coefficient_mu 1.563
_exptl_absorpt_correction_T_max 0.739
_exptl_absorpt_correction_T_min 0.732
_exptl_absorpt_correction_type psi-scan
_exptl_absorpt_process_details '(North et al., 1968)'
_exptl_crystal_colour Colourless
_exptl_crystal_density_diffrn 1.514
_exptl_crystal_density_method 'not measured'
_exptl_crystal_description Block
_exptl_crystal_F_000 636
_exptl_crystal_size_max 0.20
_exptl_crystal_size_mid 0.20
_exptl_crystal_size_min 0.20
_refine_diff_density_max 1.198
_refine_diff_density_min -0.849
_refine_diff_density_rms 0.052
_refine_ls_extinction_method none
_refine_ls_goodness_of_fit_ref 1.027
_refine_ls_hydrogen_treatment mixed
_refine_ls_matrix_type full
_refine_ls_number_parameters 384
_refine_ls_number_reflns 6761
_refine_ls_number_restraints 0
_refine_ls_restrained_S_all 1.027
_refine_ls_R_factor_all 0.0773
_refine_ls_R_factor_gt 0.0467
_refine_ls_shift/su_max 0.002
_refine_ls_shift/su_mean 0.000
_refine_ls_structure_factor_coef Fsqd
_refine_ls_weighting_details 'calc w=1/[\s^2^(Fo^2^)+(0.0539P)^2^+0.8742P] where P=(Fo^2^+2Fc^2^)/3'
_refine_ls_weighting_scheme calc
_refine_ls_wR_factor_gt 0.1145
_refine_ls_wR_factor_ref 0.1289
_reflns_number_gt 4579
_reflns_number_total 6761
_reflns_threshold_expression >2sigma(I)
_cod_data_source_file c2gc35930h.txt
_cod_data_source_block fin
_cod_depositor_comments
;
The following automatic conversions were performed:

'_symmetry_cell_setting' value 'Triclinic' changed to 'triclinic'
according to /home/saulius/struct/CIF-dictionaries/cif_core.dic
dictionary named 'cif_core.dic' version 2.4.1 from 2010-06-29.

Automatic conversion script
Id: cif_fix_values 1891 2012-01-12 08:04:46Z andrius 
;
_cod_database_code 7208607

loop_
_symmetry_equiv_pos_as_xyz
'x, y, z'
'-x, -y, -z'

loop_
_atom_site_label
_atom_site_type_symbol
_atom_site_fract_x
_atom_site_fract_y
_atom_site_fract_z
_atom_site_U_iso_or_equiv
_atom_site_adp_type
_atom_site_occupancy
_atom_site_symmetry_multiplicity
_atom_site_calc_flag
_atom_site_refinement_flags
Br1 Br 0.63711(4) 0.38873(3) 1.04022(3) 0.08544(17) Uani 1 1 d .
O3 O 0.30765(16) -0.07648(14) 0.40471(13) 0.0347(3) Uani 1 1 d .
F1 F -0.1137(2) -0.3903(2) -0.10372(15) 0.0815(6) Uani 1 1 d .
O1 O 0.08513(19) -0.08141(17) 0.68675(16) 0.0500(4) Uani 1 1 d .
O4 O 0.49679(19) 0.1133(2) 0.33907(18) 0.0585(5) Uani 1 1 d .
O2 O 0.2820(2) -0.31142(17) 0.41629(17) 0.0542(5) Uani 1 1 d .
O7 O 0.3547(2) 0.30127(19) 0.38352(19) 0.0608(5) Uani 1 1 d .
N1 N 0.1240(2) -0.03247(19) 0.30806(16) 0.0366(4) Uani 1 1 d .
O5 O 0.3110(2) 0.0646(2) 0.19447(17) 0.0680(6) Uani 1 1 d .
O6 O 0.2087(2) 0.28327(19) 0.48561(19) 0.0637(6) Uani 1 1 d .
C12 C 0.3078(2) 0.1299(2) 0.47407(18) 0.0321(4) Uani 1 1 d .
C13 C 0.2692(2) 0.0237(2) 0.36778(18) 0.0324(5) Uani 1 1 d .
C9 C 0.2088(2) -0.0646(2) 0.55429(18) 0.0314(4) Uani 1 1 d .
C8 C 0.2507(2) -0.1272(2) 0.48291(18) 0.0312(4) Uani 1 1 d .
C14 C 0.3341(2) 0.1567(2) 0.67955(19) 0.0351(5) Uani 1 1 d .
C10 C 0.1381(2) -0.1317(2) 0.63045(19) 0.0346(5) Uani 1 1 d .
C1 C 0.1335(2) -0.2610(2) 0.6386(2) 0.0358(5) Uani 1 1 d .
C11 C 0.2372(2) 0.0763(2) 0.56193(19) 0.0331(5) Uani 1 1 d .
C6 C 0.1856(2) -0.3219(2) 0.56835(19) 0.0350(5) Uani 1 1 d .
C7 C 0.2426(2) -0.2599(2) 0.4837(2) 0.0362(5) Uani 1 1 d .
C26 C 0.3740(2) 0.0741(2) 0.2991(2) 0.0374(5) Uani 1 1 d .
C29 C 0.2816(2) 0.2453(2) 0.4489(2) 0.0379(5) Uani 1 1 d .
C5 C 0.1808(3) -0.4425(2) 0.5775(2) 0.0450(6) Uani 1 1 d .
H5 H 0.2155 -0.4835 0.5313 0.054 Uiso 1 1 calc R
C20 C 0.0646(2) -0.1246(2) 0.2033(2) 0.0370(5) Uani 1 1 d .
C19 C 0.2933(3) 0.2241(2) 0.7533(2) 0.0458(6) Uani 1 1 d .
H19 H 0.2051 0.2229 0.7305 0.055 Uiso 1 1 calc R
C15 C 0.4666(3) 0.1611(2) 0.7160(2) 0.0432(6) Uani 1 1 d .
H15 H 0.4957 0.1163 0.6676 0.052 Uiso 1 1 calc R
C23 C -0.0548(3) -0.3018(3) -0.0019(2) 0.0555(7) Uani 1 1 d .
C25 C -0.0270(3) -0.1102(3) 0.1163(2) 0.0535(7) Uani 1 1 d .
H25 H -0.0489 -0.0400 0.1273 0.064 Uiso 1 1 calc R
C3 C 0.0721(3) -0.4421(3) 0.7236(3) 0.0565(7) Uani 1 1 d .
H3 H 0.0336 -0.4831 0.7753 0.068 Uiso 1 1 calc R
C2 C 0.0767(3) -0.3222(3) 0.7157(2) 0.0485(6) Uani 1 1 d .
H2 H 0.0416 -0.2823 0.7622 0.058 Uiso 1 1 calc R
C4 C 0.1244(3) -0.5014(3) 0.6552(3) 0.0537(7) Uani 1 1 d .
H4 H 0.1217 -0.5820 0.6614 0.064 Uiso 1 1 calc R
C16 C 0.5561(3) 0.2303(3) 0.8222(2) 0.0500(6) Uani 1 1 d .
H16 H 0.6448 0.2325 0.8454 0.060 Uiso 1 1 calc R
C30 C 0.3448(4) 0.4165(3) 0.3551(3) 0.0647(8) Uani 1 1 d .
H30A H 0.3728 0.4831 0.4231 0.078 Uiso 1 1 calc R
H30B H 0.2488 0.3950 0.3135 0.078 Uiso 1 1 calc R
C17 C 0.5126(3) 0.2960(2) 0.8932(2) 0.0516(7) Uani 1 1 d .
C22 C 0.0351(3) -0.3194(3) 0.0814(2) 0.0562(7) Uani 1 1 d .
H22 H 0.0571 -0.3894 0.0688 0.067 Uiso 1 1 calc R
C18 C 0.3824(3) 0.2933(3) 0.8606(2) 0.0566(7) Uani 1 1 d .
H18 H 0.3539 0.3376 0.9099 0.068 Uiso 1 1 calc R
C21 C 0.0934(3) -0.2315(2) 0.1854(2) 0.0508(6) Uani 1 1 d .
H21 H 0.1525 -0.2443 0.2438 0.061 Uiso 1 1 calc R
C24 C -0.0867(3) -0.1995(3) 0.0125(3) 0.0649(8) Uani 1 1 d .
H24 H -0.1477 -0.1891 -0.0462 0.078 Uiso 1 1 calc R
C31 C 0.4379(4) 0.4642(4) 0.2864(4) 0.0865(11) Uani 1 1 d .
H31A H 0.5317 0.4806 0.3267 0.130 Uiso 1 1 calc R
H31B H 0.4374 0.5434 0.2705 0.130 Uiso 1 1 calc R
H31C H 0.4057 0.3999 0.2171 0.130 Uiso 1 1 calc R
C28 C 0.3264(5) 0.0061(4) 0.0112(3) 0.0864(11) Uani 1 1 d .
H28A H 0.3213 -0.0778 0.0177 0.130 Uiso 1 1 calc R
H28B H 0.3765 0.0360 -0.0413 0.130 Uiso 1 1 calc R
H28C H 0.2332 -0.0007 -0.0150 0.130 Uiso 1 1 calc R
C27 C 0.3993(4) 0.0979(5) 0.1205(3) 0.0957(14) Uani 1 1 d .
H27A H 0.4198 0.1857 0.1122 0.115 Uiso 1 1 calc R
H27B H 0.4875 0.0947 0.1529 0.115 Uiso 1 1 calc R
H1 H 0.081(3) 0.009(3) 0.319(2) 0.042(7) Uiso 1 1 d .
H12 H 0.405(2) 0.162(2) 0.5046(19) 0.027(5) Uiso 1 1 d .
H11 H 0.151(3) 0.088(2) 0.550(2) 0.039(6) Uiso 1 1 d .

loop_
_atom_site_aniso_label
_atom_site_aniso_U_11
_atom_site_aniso_U_22
_atom_site_aniso_U_33
_atom_site_aniso_U_23
_atom_site_aniso_U_13
_atom_site_aniso_U_12
Br1 0.0957(3) 0.0697(2) 0.04576(19) -0.00373(15) 0.01144(17) 0.00177(19)
O3 0.0431(8) 0.0330(8) 0.0418(8) 0.0148(6) 0.0198(7) 0.0248(7)
F1 0.0867(13) 0.0885(13) 0.0451(9) -0.0126(9) 0.0084(9) 0.0291(11)
O1 0.0579(11) 0.0419(9) 0.0672(12) 0.0160(8) 0.0386(10) 0.0272(8)
O4 0.0377(10) 0.0721(13) 0.0723(13) 0.0312(11) 0.0210(9) 0.0240(9)
O2 0.0814(13) 0.0421(10) 0.0655(12) 0.0200(9) 0.0428(11) 0.0401(10)
O7 0.0849(14) 0.0512(11) 0.0825(14) 0.0417(11) 0.0493(12) 0.0450(11)
N1 0.0346(10) 0.0348(10) 0.0433(11) 0.0051(8) 0.0109(8) 0.0197(8)
O5 0.0463(11) 0.0946(16) 0.0494(11) 0.0311(11) 0.0186(9) 0.0105(10)
O6 0.0857(15) 0.0529(11) 0.0901(15) 0.0358(11) 0.0479(13) 0.0505(11)
C12 0.0331(12) 0.0285(10) 0.0377(11) 0.0092(8) 0.0095(9) 0.0166(9)
C13 0.0358(11) 0.0284(10) 0.0400(11) 0.0120(9) 0.0135(9) 0.0186(9)
C9 0.0316(11) 0.0267(10) 0.0381(11) 0.0077(8) 0.0109(9) 0.0146(9)
C8 0.0324(11) 0.0272(10) 0.0372(11) 0.0091(8) 0.0110(9) 0.0155(8)
C14 0.0428(12) 0.0252(10) 0.0419(12) 0.0099(9) 0.0184(10) 0.0158(9)
C10 0.0315(11) 0.0317(11) 0.0424(12) 0.0077(9) 0.0132(9) 0.0149(9)
C1 0.0336(11) 0.0298(11) 0.0437(12) 0.0101(9) 0.0122(9) 0.0128(9)
C11 0.0354(11) 0.0277(10) 0.0432(12) 0.0093(9) 0.0156(9) 0.0186(9)
C6 0.0339(11) 0.0280(10) 0.0434(12) 0.0100(9) 0.0104(9) 0.0141(9)
C7 0.0397(12) 0.0303(11) 0.0444(12) 0.0097(9) 0.0146(10) 0.0199(9)
C26 0.0381(13) 0.0325(11) 0.0458(13) 0.0129(9) 0.0138(10) 0.0178(10)
C29 0.0433(13) 0.0281(11) 0.0415(12) 0.0076(9) 0.0090(10) 0.0172(10)
C5 0.0507(14) 0.0336(12) 0.0566(15) 0.0145(11) 0.0187(12) 0.0219(11)
C20 0.0330(11) 0.0380(12) 0.0410(12) 0.0094(9) 0.0158(9) 0.0141(9)
C19 0.0484(14) 0.0360(12) 0.0571(15) 0.0062(11) 0.0272(12) 0.0179(11)
C15 0.0501(14) 0.0429(13) 0.0434(13) 0.0085(10) 0.0158(11) 0.0267(11)
C23 0.0558(16) 0.0574(16) 0.0425(14) 0.0001(12) 0.0171(12) 0.0165(13)
C25 0.0507(15) 0.0639(17) 0.0516(15) 0.0083(13) 0.0099(12) 0.0353(14)
C3 0.0698(18) 0.0476(15) 0.0581(17) 0.0279(13) 0.0289(14) 0.0218(14)
C2 0.0550(15) 0.0438(14) 0.0521(15) 0.0173(11) 0.0263(12) 0.0198(12)
C4 0.0645(17) 0.0368(13) 0.0649(17) 0.0229(12) 0.0190(14) 0.0242(13)
C16 0.0499(15) 0.0498(15) 0.0462(14) 0.0124(11) 0.0099(11) 0.0200(12)
C30 0.081(2) 0.0488(16) 0.086(2) 0.0401(16) 0.0327(18) 0.0390(16)
C17 0.0639(17) 0.0368(13) 0.0382(13) 0.0067(10) 0.0173(12) 0.0059(12)
C22 0.0708(19) 0.0416(14) 0.0522(16) 0.0038(12) 0.0179(14) 0.0233(13)
C18 0.0709(19) 0.0415(14) 0.0529(16) 0.0001(12) 0.0338(14) 0.0155(13)
C21 0.0641(17) 0.0421(14) 0.0464(14) 0.0076(11) 0.0109(12) 0.0271(13)
C24 0.0567(17) 0.086(2) 0.0462(15) 0.0039(15) 0.0037(13) 0.0356(16)
C31 0.098(3) 0.069(2) 0.108(3) 0.057(2) 0.044(2) 0.035(2)
C28 0.106(3) 0.110(3) 0.076(2) 0.039(2) 0.049(2) 0.063(3)
C27 0.075(2) 0.127(3) 0.069(2) 0.041(2) 0.042(2) 0.011(2)

loop_
_atom_type_symbol
_atom_type_description
_atom_type_scat_dispersion_real
_atom_type_scat_dispersion_imag
_atom_type_scat_source
C C 0.0033 0.0016 'International Tables Vol C Tables 4.2.6.8 and 6.1.1.4'
H H 0.0000 0.0000 'International Tables Vol C Tables 4.2.6.8 and 6.1.1.4'
N N 0.0061 0.0033 'International Tables Vol C Tables 4.2.6.8 and 6.1.1.4'
O O 0.0106 0.0060 'International Tables Vol C Tables 4.2.6.8 and 6.1.1.4'
F F 0.0171 0.0103 'International Tables Vol C Tables 4.2.6.8 and 6.1.1.4'
Br Br -0.2901 2.4595 'International Tables Vol C Tables 4.2.6.8 and 6.1.1.4'

loop_
_geom_angle_atom_site_label_1
_geom_angle_atom_site_label_2
_geom_angle_atom_site_label_3
_geom_angle
C8 O3 C13 115.19(15)
C29 O7 C30 117.7(2)
C20 N1 C13 122.79(19)
C20 N1 H1 114.7(19)
C13 N1 H1 117.6(19)
C26 O5 C27 116.8(2)
C29 C12 C11 110.55(18)
C29 C12 C13 113.45(18)
C11 C12 C13 112.98(17)
C29 C12 H12 105.9(13)
C11 C12 H12 108.9(14)
C13 C12 H12 104.6(13)
N1 C13 O3 109.92(17)
N1 C13 C12 111.96(18)
O3 C13 C12 107.13(17)
N1 C13 C26 116.97(19)
O3 C13 C26 99.53(15)
C12 C13 C26 110.25(18)
C8 C9 C10 119.92(19)
C8 C9 C11 121.7(2)
C10 C9 C11 118.39(18)
C9 C8 O3 123.93(19)
C9 C8 C7 123.3(2)
O3 C8 C7 112.76(17)
C19 C14 C15 118.1(2)
C19 C14 C11 122.2(2)
C15 C14 C11 119.66(19)
O1 C10 C9 120.6(2)
O1 C10 C1 120.8(2)
C9 C10 C1 118.62(18)
C2 C1 C6 119.7(2)
C2 C1 C10 119.9(2)
C6 C1 C10 120.4(2)
C9 C11 C14 108.57(18)
C9 C11 C12 111.48(17)
C14 C11 C12 109.04(18)
C9 C11 H11 111.9(15)
C14 C11 H11 108.0(14)
C12 C11 H11 107.8(15)
C5 C6 C1 119.6(2)
C5 C6 C7 120.1(2)
C1 C6 C7 120.34(19)
O2 C7 C6 123.2(2)
O2 C7 C8 120.0(2)
C6 C7 C8 116.83(18)
O4 C26 O5 125.1(2)
O4 C26 C13 122.1(2)
O5 C26 C13 112.7(2)
O6 C29 O7 124.1(2)
O6 C29 C12 124.8(2)
O7 C29 C12 111.05(19)
C4 C5 C6 119.8(2)
C4 C5 H5 120.1
C6 C5 H5 120.1
C25 C20 C21 118.5(2)
C25 C20 N1 119.6(2)
C21 C20 N1 121.9(2)
C18 C19 C14 120.8(2)
C18 C19 H19 119.6
C14 C19 H19 119.6
C16 C15 C14 121.5(2)
C16 C15 H15 119.3
C14 C15 H15 119.3
C24 C23 C22 122.2(3)
C24 C23 F1 119.3(3)
C22 C23 F1 118.5(3)
C20 C25 C24 120.7(3)
C20 C25 H25 119.7
C24 C25 H25 119.7
C4 C3 C2 120.1(3)
C4 C3 H3 119.9
C2 C3 H3 119.9
C3 C2 C1 120.2(2)
C3 C2 H2 119.9
C1 C2 H2 119.9
C3 C4 C5 120.7(2)
C3 C4 H4 119.7
C5 C4 H4 119.7
C17 C16 C15 119.0(3)
C17 C16 H16 120.5
C15 C16 H16 120.5
O7 C30 C31 108.0(3)
O7 C30 H30A 110.1
C31 C30 H30A 110.1
O7 C30 H30B 110.1
C31 C30 H30B 110.1
H30A C30 H30B 108.4
C18 C17 C16 121.2(2)
C18 C17 Br1 120.6(2)
C16 C17 Br1 118.2(2)
C23 C22 C21 118.9(3)
C23 C22 H22 120.5
C21 C22 H22 120.5
C17 C18 C19 119.4(2)
C17 C18 H18 120.3
C19 C18 H18 120.3
C22 C21 C20 120.7(3)
C22 C21 H21 119.7
C20 C21 H21 119.7
C23 C24 C25 119.0(3)
C23 C24 H24 120.5
C25 C24 H24 120.5
C30 C31 H31A 109.5
C30 C31 H31B 109.5
H31A C31 H31B 109.5
C30 C31 H31C 109.5
H31A C31 H31C 109.5
H31B C31 H31C 109.5
C27 C28 H28A 109.5
C27 C28 H28B 109.5
H28A C28 H28B 109.5
C27 C28 H28C 109.5
H28A C28 H28C 109.5
H28B C28 H28C 109.5
C28 C27 O5 109.2(3)
C28 C27 H27A 109.8
O5 C27 H27A 109.8
C28 C27 H27B 109.8
O5 C27 H27B 109.8
H27A C27 H27B 108.3

loop_
_geom_bond_atom_site_label_1
_geom_bond_atom_site_label_2
_geom_bond_distance
Br1 C17 1.902(3)
O3 C8 1.351(3)
O3 C13 1.466(2)
F1 C23 1.366(3)
O1 C10 1.225(3)
O4 C26 1.184(3)
O2 C7 1.217(3)
O7 C29 1.321(3)
O7 C30 1.455(3)
N1 C20 1.412(3)
N1 C13 1.419(3)
N1 H1 0.80(3)
O5 C26 1.308(3)
O5 C27 1.460(4)
O6 C29 1.188(3)
C12 C29 1.521(3)
C12 C11 1.539(3)
C12 C13 1.541(3)
C12 H12 0.94(2)
C13 C26 1.557(3)
C9 C8 1.341(3)
C9 C10 1.468(3)
C9 C11 1.513(3)
C8 C7 1.496(3)
C14 C19 1.386(3)
C14 C15 1.387(3)
C14 C11 1.527(3)
C10 C1 1.487(3)
C1 C2 1.385(3)
C1 C6 1.401(3)
C11 H11 0.98(3)
C6 C5 1.390(3)
C6 C7 1.472(3)
C5 C4 1.379(4)
C5 H5 0.9300
C20 C25 1.379(4)
C20 C21 1.387(3)
C19 C18 1.386(4)
C19 H19 0.9300
C15 C16 1.377(4)
C15 H15 0.9300
C23 C24 1.354(4)
C23 C22 1.357(4)
C25 C24 1.388(4)
C25 H25 0.9300
C3 C4 1.377(4)
C3 C2 1.379(4)
C3 H3 0.9300
C2 H2 0.9300
C4 H4 0.9300
C16 C17 1.373(4)
C16 H16 0.9300
C30 C31 1.464(5)
C30 H30A 0.9700
C30 H30B 0.9700
C17 C18 1.368(4)
C22 C21 1.384(4)
C22 H22 0.9300
C18 H18 0.9300
C21 H21 0.9300
C24 H24 0.9300
C31 H31A 0.9600
C31 H31B 0.9600
C31 H31C 0.9600
C28 C27 1.452(6)
C28 H28A 0.9600
C28 H28B 0.9600
C28 H28C 0.9600
C27 H27A 0.9700
C27 H27B 0.9700

loop_
_geom_torsion_atom_site_label_1
_geom_torsion_atom_site_label_2
_geom_torsion_atom_site_label_3
_geom_torsion_atom_site_label_4
_geom_torsion
C20 N1 C13 O3 -66.1(3)
C20 N1 C13 C12 174.9(2)
C20 N1 C13 C26 46.3(3)
C8 O3 C13 N1 -66.8(2)
C8 O3 C13 C12 55.1(2)
C8 O3 C13 C26 169.83(17)
C29 C12 C13 N1 -62.7(3)
C11 C12 C13 N1 64.1(2)
C29 C12 C13 O3 176.72(18)
C11 C12 C13 O3 -56.5(2)
C29 C12 C13 C26 69.4(2)
C11 C12 C13 C26 -163.81(18)
C10 C9 C8 O3 175.26(19)
C11 C9 C8 O3 -7.0(3)
C10 C9 C8 C7 -6.4(3)
C11 C9 C8 C7 171.3(2)
C13 O3 C8 C9 -24.9(3)
C13 O3 C8 C7 156.59(17)
C8 C9 C10 O1 -171.6(2)
C11 C9 C10 O1 10.6(3)
C8 C9 C10 C1 9.0(3)
C11 C9 C10 C1 -168.79(19)
O1 C10 C1 C2 -4.1(3)
C9 C10 C1 C2 175.3(2)
O1 C10 C1 C6 175.6(2)
C9 C10 C1 C6 -5.1(3)
C8 C9 C11 C14 -116.2(2)
C10 C9 C11 C14 61.5(2)
C8 C9 C11 C12 3.9(3)
C10 C9 C11 C12 -178.34(18)
C19 C14 C11 C9 -117.7(2)
C15 C14 C11 C9 60.8(3)
C19 C14 C11 C12 120.6(2)
C15 C14 C11 C12 -60.8(3)
C29 C12 C11 C9 156.63(18)
C13 C12 C11 C9 28.3(2)
C29 C12 C11 C14 -83.5(2)
C13 C12 C11 C14 148.13(17)
C2 C1 C6 C5 -0.5(3)
C10 C1 C6 C5 179.8(2)
C2 C1 C6 C7 178.2(2)
C10 C1 C6 C7 -1.4(3)
C5 C6 C7 O2 3.0(4)
C1 C6 C7 O2 -175.7(2)
C5 C6 C7 C8 -177.1(2)
C1 C6 C7 C8 4.1(3)
C9 C8 C7 O2 179.7(2)
O3 C8 C7 O2 -1.8(3)
C9 C8 C7 C6 -0.2(3)
O3 C8 C7 C6 178.32(18)
C27 O5 C26 O4 3.8(4)
C27 O5 C26 C13 -174.4(3)
N1 C13 C26 O4 -174.1(2)
O3 C13 C26 O4 -55.8(3)
C12 C13 C26 O4 56.5(3)
N1 C13 C26 O5 4.2(3)
O3 C13 C26 O5 122.5(2)
C12 C13 C26 O5 -125.2(2)
C30 O7 C29 O6 0.0(4)
C30 O7 C29 C12 -177.8(2)
C11 C12 C29 O6 -5.0(3)
C13 C12 C29 O6 123.1(3)
C11 C12 C29 O7 172.85(19)
C13 C12 C29 O7 -59.1(3)
C1 C6 C5 C4 0.2(4)
C7 C6 C5 C4 -178.5(2)
C13 N1 C20 C25 -133.3(3)
C13 N1 C20 C21 48.0(3)
C15 C14 C19 C18 -0.3(4)
C11 C14 C19 C18 178.3(2)
C19 C14 C15 C16 -0.1(4)
C11 C14 C15 C16 -178.7(2)
C21 C20 C25 C24 -1.3(4)
N1 C20 C25 C24 180.0(3)
C4 C3 C2 C1 0.2(4)
C6 C1 C2 C3 0.3(4)
C10 C1 C2 C3 180.0(2)
C2 C3 C4 C5 -0.5(5)
C6 C5 C4 C3 0.3(4)
C14 C15 C16 C17 0.1(4)
C29 O7 C30 C31 177.8(3)
C15 C16 C17 C18 0.3(4)
C15 C16 C17 Br1 179.1(2)
C24 C23 C22 C21 1.6(5)
F1 C23 C22 C21 -178.9(3)
C16 C17 C18 C19 -0.7(4)
Br1 C17 C18 C19 -179.5(2)
C14 C19 C18 C17 0.7(4)
C23 C22 C21 C20 -2.2(4)
C25 C20 C21 C22 2.1(4)
N1 C20 C21 C22 -179.2(2)
C22 C23 C24 C25 -0.8(5)
F1 C23 C24 C25 179.7(3)
C20 C25 C24 C23 0.6(5)
C26 O5 C27 C28 139.7(3)
